data_1505595
loop_
_publ_author_name
'Su, Shun'
'Porco, Jr, John A'

_publ_section_title
;
 1,2-dihydroisoquinolines as templates for cascade reactions to access
 isoquinoline alkaloid frameworks.
;
_journal_issue 24
_journal_name_full 'Organic letters'
_journal_page_first 4983
_journal_page_last 4986
_journal_paper_doi 10.1021/ol702176h
_journal_volume 9
_journal_year 2007
_chemical_formula_moiety 'C25 H25 N O4'
_chemical_formula_sum 'C25 H25 N O4'
_chemical_formula_weight 403.46
_chemical_name_systematic
; 
 ? 
;
_space_group_IT_number 4
_symmetry_cell_setting monoclinic
_symmetry_space_group_name_Hall 'P 2yb'
_symmetry_space_group_name_H-M 'P 1 21 1'
_atom_sites_solution_hydrogens mixed
_atom_sites_solution_primary direct
_atom_sites_solution_secondary difmap
_audit_creation_method SHELXL-97
_cell_angle_alpha 90.00
_cell_angle_beta 101.473(2)
_cell_angle_gamma 90.00
_cell_formula_units_Z 2
_cell_length_a 10.4646(3)
_cell_length_b 7.4563(2)
_cell_length_c 13.8704(4)
_cell_measurement_reflns_used 3669
_cell_measurement_temperature 295(2)
_cell_measurement_theta_max 22.83
_cell_measurement_theta_min 2.24
_cell_volume 1060.64(5)
_computing_cell_refinement 'Bruker SAINT+'
_computing_data_collection 'Bruker APEX2'
_computing_data_reduction 'Bruker SAINT+'
_computing_molecular_graphics 'Bruker SHELXTL'
_computing_publication_material 'Bruker SHELXTL'
_computing_structure_refinement 'SHELXL-97 (Sheldrick, 1997)'
_computing_structure_solution 'SHELXS-97 (Sheldrick, 1990)'
_diffrn_ambient_temperature 295(2)
_diffrn_measured_fraction_theta_full 0.999
_diffrn_measured_fraction_theta_max 0.999
_diffrn_measurement_device_type 'Bruker X8 APEX II diffractometer'
_diffrn_measurement_method 'phi and omega scans'
_diffrn_radiation_monochromator graphite
_diffrn_radiation_source 'fine-focus sealed tube'
_diffrn_radiation_type MoK\a
_diffrn_radiation_wavelength 0.71073
_diffrn_reflns_av_R_equivalents 0.0292
_diffrn_reflns_av_sigmaI/netI 0.0278
_diffrn_reflns_limit_h_max 13
_diffrn_reflns_limit_h_min -13
_diffrn_reflns_limit_k_max 9
_diffrn_reflns_limit_k_min -9
_diffrn_reflns_limit_l_max 16
_diffrn_reflns_limit_l_min -18
_diffrn_reflns_number 13234
_diffrn_reflns_theta_full 28.34
_diffrn_reflns_theta_max 28.34
_diffrn_reflns_theta_min 1.50
_exptl_absorpt_coefficient_mu 0.085
_exptl_absorpt_correction_T_max 0.9957
_exptl_absorpt_correction_T_min 0.9667
_exptl_absorpt_correction_type multi-scan
_exptl_absorpt_process_details SADABS
_exptl_crystal_colour colourless
_exptl_crystal_density_diffrn 1.263
_exptl_crystal_density_method 'not measured'
_exptl_crystal_description plate
_exptl_crystal_F_000 428
_exptl_crystal_size_max 0.40
_exptl_crystal_size_mid 0.30
_exptl_crystal_size_min 0.05
_refine_diff_density_max 0.200
_refine_diff_density_min -0.157
_refine_diff_density_rms 0.032
_refine_ls_abs_structure_details 'Flack H D (1983), Acta Cryst. A39, 876-881'
_refine_ls_abs_structure_Flack 3.4(13)
_refine_ls_extinction_method none
_refine_ls_goodness_of_fit_ref 1.020
_refine_ls_hydrogen_treatment mixed
_refine_ls_matrix_type full
_refine_ls_number_parameters 338
_refine_ls_number_reflns 2827
_refine_ls_number_restraints 1
_refine_ls_restrained_S_all 1.020
_refine_ls_R_factor_all 0.0585
_refine_ls_R_factor_gt 0.0398
_refine_ls_shift/su_max 0.013
_refine_ls_shift/su_mean 0.001
_refine_ls_structure_factor_coef Fsqd
_refine_ls_weighting_details 'calc w=1/[\s^2^(Fo^2^)+(0.0760P)^2^+0.0000P] where P=(Fo^2^+2Fc^2^)/3'
_refine_ls_weighting_scheme calc
_refine_ls_wR_factor_gt 0.1040
_refine_ls_wR_factor_ref 0.1131
_reflns_number_gt 2168
_reflns_number_total 2827
_reflns_threshold_expression >2sigma(I)
_cod_data_source_file ol702176h-file005.cif
_cod_data_source_block porco54
_cod_depositor_comments
;
The following automatic conversions were performed:

'_symmetry_cell_setting' value 'Monoclinic' changed to 'monoclinic'
according to /home/saulius/struct/CIF-dictionaries/cif_core.dic
dictionary named 'cif_core.dic' version 2.4.1 from 2010-06-29.

Automatic conversion script
Id: cif_fix_values 1715 2011-07-08 13:25:40Z adriana 
;
_cod_original_sg_symbol_H-M P2(1)
_cod_database_code 1505595

loop_
_symmetry_equiv_pos_as_xyz
'x, y, z'
'-x, y+1/2, -z'

loop_
_atom_site_label
_atom_site_type_symbol
_atom_site_fract_x
_atom_site_fract_y
_atom_site_fract_z
_atom_site_U_iso_or_equiv
_atom_site_adp_type
_atom_site_occupancy
_atom_site_symmetry_multiplicity
_atom_site_calc_flag
_atom_site_refinement_flags
O1 O 0.53887(19) -0.0695(3) 1.35034(12) 0.0608(5) Uani 1 1 d .
O2 O 0.50463(15) -0.0498(2) 1.18624(10) 0.0419(4) Uani 1 1 d .
O3 O 0.7283(2) 0.4628(5) 1.3690(2) 0.1102(10) Uani 1 1 d .
O4 O 1.14078(17) 0.3763(4) 0.76755(13) 0.0736(7) Uani 1 1 d .
N1 N 0.46869(15) 0.1922(2) 1.27304(12) 0.0360(4) Uani 1 1 d .
C1 C 0.4355(2) 0.2656(3) 1.36328(15) 0.0381(5) Uani 1 1 d .
H1 H 0.455(2) 0.169(4) 1.4067(19) 0.051(7) Uiso 1 1 d .
C2 C 0.2916(2) 0.3079(3) 1.34635(15) 0.0401(5) Uani 1 1 d .
C3 C 0.2221(2) 0.2975(4) 1.42137(19) 0.0512(6) Uani 1 1 d .
H3 H 0.263(3) 0.261(4) 1.489(2) 0.063(8) Uiso 1 1 d .
C4 C 0.0915(2) 0.3486(5) 1.4032(2) 0.0627(7) Uani 1 1 d .
H4 H 0.046(2) 0.337(4) 1.4622(19) 0.056(7) Uiso 1 1 d .
C5 C 0.0317(2) 0.4110(4) 1.3118(2) 0.0616(7) Uani 1 1 d .
H5 H -0.061(3) 0.447(5) 1.295(2) 0.069(8) Uiso 1 1 d .
C6 C 0.0997(2) 0.4212(4) 1.2376(2) 0.0511(6) Uani 1 1 d .
H6 H 0.058(3) 0.464(5) 1.175(2) 0.061(8) Uiso 1 1 d .
C7 C 0.2304(2) 0.3687(3) 1.25345(16) 0.0407(5) Uani 1 1 d .
C8 C 0.3066(2) 0.3772(3) 1.17739(16) 0.0402(5) Uani 1 1 d .
H8 H 0.276(2) 0.453(4) 1.1215(18) 0.045(6) Uiso 1 1 d .
C9 C 0.4221(2) 0.2925(3) 1.18514(14) 0.0365(4) Uani 1 1 d .
C10 C 0.5010(2) 0.3182(3) 1.11116(16) 0.0403(5) Uani 1 1 d .
H10 H 0.455(2) 0.382(4) 1.0540(19) 0.057(7) Uiso 1 1 d .
C11 C 0.6260(2) 0.2745(3) 1.11574(16) 0.0421(5) Uani 1 1 d .
H11 H 0.673(2) 0.206(4) 1.1689(17) 0.039(6) Uiso 1 1 d .
C12 C 0.6947(2) 0.3150(3) 1.03860(18) 0.0445(5) Uani 1 1 d .
H12 H 0.647(3) 0.372(5) 0.989(2) 0.063(8) Uiso 1 1 d .
C13 C 0.8167(2) 0.2612(3) 1.03899(18) 0.0447(5) Uani 1 1 d .
H13 H 0.865(3) 0.193(4) 1.089(2) 0.057(8) Uiso 1 1 d .
C14 C 0.8935(2) 0.2934(3) 0.96356(16) 0.0420(5) Uani 1 1 d .
C15 C 1.0252(2) 0.2459(4) 0.98400(19) 0.0479(6) Uani 1 1 d .
H15 H 1.065(2) 0.198(4) 1.0422(18) 0.047(7) Uiso 1 1 d .
C16 C 1.1039(2) 0.2740(4) 0.91737(19) 0.0546(6) Uani 1 1 d .
H16 H 1.197(3) 0.239(4) 0.933(2) 0.062(8) Uiso 1 1 d .
C17 C 1.0536(2) 0.3504(4) 0.82753(18) 0.0503(6) Uani 1 1 d .
C18 C 0.9232(2) 0.3998(4) 0.80462(18) 0.0494(6) Uani 1 1 d .
H18 H 0.882(2) 0.439(4) 0.741(2) 0.053(7) Uiso 1 1 d .
C19 C 0.8451(2) 0.3697(4) 0.87171(17) 0.0468(5) Uani 1 1 d .
H19 H 0.754(3) 0.412(4) 0.8522(19) 0.057(7) Uiso 1 1 d .
C20 C 1.0956(3) 0.4177(7) 0.6689(2) 0.0886(12) Uani 1 1 d .
H20A H 1.0344 0.3279 0.6393 0.133 Uiso 1 1 calc R
H20B H 1.1677 0.4210 0.6356 0.133 Uiso 1 1 calc R
H20C H 1.0535 0.5327 0.6637 0.133 Uiso 1 1 calc R
C21 C 0.50648(19) 0.0167(3) 1.27528(15) 0.0373(5) Uani 1 1 d .
C22 C 0.5480(2) -0.2324(3) 1.18288(19) 0.0521(6) Uani 1 1 d .
H22A H 0.6222 -0.2520 1.2348 0.078 Uiso 1 1 calc R
H22B H 0.5717 -0.2548 1.1206 0.078 Uiso 1 1 calc R
H22C H 0.4789 -0.3122 1.1910 0.078 Uiso 1 1 calc R
C23 C 0.5178(2) 0.4312(4) 1.39893(18) 0.0457(5) Uani 1 1 d .
H23B H 0.495(3) 0.533(4) 1.349(2) 0.055(7) Uiso 1 1 d .
H23A H 0.489(3) 0.472(5) 1.4653(19) 0.067(8) Uiso 1 1 d .
C24 C 0.6623(2) 0.3931(4) 1.41947(19) 0.0535(7) Uani 1 1 d .
C25 C 0.7177(3) 0.2795(6) 1.5032(3) 0.0947(12) Uani 1 1 d .
H25A H 0.6903 0.1578 1.4894 0.142 Uiso 1 1 calc R
H25B H 0.6882 0.3204 1.5607 0.142 Uiso 1 1 calc R
H25C H 0.8112 0.2857 1.5146 0.142 Uiso 1 1 calc R

loop_
_atom_site_aniso_label
_atom_site_aniso_U_11
_atom_site_aniso_U_22
_atom_site_aniso_U_33
_atom_site_aniso_U_23
_atom_site_aniso_U_13
_atom_site_aniso_U_12
O1 0.0897(12) 0.0514(11) 0.0416(9) 0.0102(8) 0.0134(8) 0.0220(10)
O2 0.0527(8) 0.0342(8) 0.0387(8) -0.0011(7) 0.0091(6) 0.0011(7)
O3 0.0671(12) 0.158(3) 0.1151(19) 0.024(2) 0.0415(13) -0.0022(17)
O4 0.0526(9) 0.122(2) 0.0510(11) 0.0056(12) 0.0221(8) -0.0003(12)
N1 0.0427(8) 0.0371(10) 0.0284(9) 0.0015(7) 0.0081(7) 0.0029(7)
C1 0.0440(10) 0.0414(13) 0.0298(10) 0.0024(9) 0.0096(8) 0.0041(9)
C2 0.0437(10) 0.0404(12) 0.0370(11) -0.0021(9) 0.0104(8) -0.0035(9)
C3 0.0535(13) 0.0616(16) 0.0414(13) -0.0027(12) 0.0163(10) -0.0041(12)
C4 0.0531(13) 0.082(2) 0.0605(16) -0.0082(15) 0.0284(13) -0.0080(14)
C5 0.0413(12) 0.074(2) 0.0713(18) -0.0103(15) 0.0152(12) 0.0028(13)
C6 0.0437(11) 0.0572(16) 0.0512(14) -0.0013(12) 0.0067(10) 0.0055(11)
C7 0.0407(10) 0.0392(11) 0.0424(12) -0.0007(10) 0.0087(9) -0.0008(9)
C8 0.0449(11) 0.0416(12) 0.0331(11) 0.0057(10) 0.0051(9) 0.0014(10)
C9 0.0434(10) 0.0358(11) 0.0299(10) 0.0009(9) 0.0066(8) -0.0011(9)
C10 0.0490(12) 0.0403(12) 0.0317(10) 0.0021(9) 0.0086(9) 0.0004(10)
C11 0.0500(12) 0.0414(12) 0.0363(11) 0.0015(10) 0.0120(9) -0.0026(10)
C12 0.0491(12) 0.0457(14) 0.0394(12) 0.0024(10) 0.0105(9) -0.0011(10)
C13 0.0493(12) 0.0447(13) 0.0410(12) 0.0014(11) 0.0110(10) 0.0006(10)
C14 0.0428(10) 0.0391(12) 0.0451(13) -0.0023(10) 0.0111(9) -0.0039(10)
C15 0.0481(12) 0.0512(15) 0.0433(13) 0.0037(11) 0.0063(10) 0.0041(11)
C16 0.0407(12) 0.0672(17) 0.0559(15) -0.0014(13) 0.0098(11) 0.0047(12)
C17 0.0451(11) 0.0627(16) 0.0460(13) -0.0090(12) 0.0157(10) -0.0047(11)
C18 0.0500(12) 0.0609(17) 0.0367(13) 0.0010(11) 0.0070(10) 0.0020(12)
C19 0.0402(10) 0.0561(14) 0.0445(12) -0.0015(11) 0.0091(9) 0.0007(11)
C20 0.0801(18) 0.137(4) 0.0556(17) 0.021(2) 0.0298(14) 0.006(2)
C21 0.0392(10) 0.0379(11) 0.0345(11) 0.0032(9) 0.0067(8) -0.0005(9)
C22 0.0627(14) 0.0386(14) 0.0567(15) -0.0035(11) 0.0157(11) 0.0062(11)
C23 0.0455(11) 0.0511(14) 0.0393(12) -0.0085(11) 0.0053(9) 0.0007(10)
C24 0.0431(11) 0.0667(18) 0.0516(14) -0.0133(12) 0.0111(10) -0.0076(12)
C25 0.0525(15) 0.105(3) 0.115(3) 0.022(3) -0.0113(16) 0.0007(18)

loop_
_atom_type_symbol
_atom_type_description
_atom_type_scat_dispersion_real
_atom_type_scat_dispersion_imag
_atom_type_scat_source
C C 0.0033 0.0016 'International Tables Vol C Tables 4.2.6.8 and 6.1.1.4'
H H 0.0000 0.0000 'International Tables Vol C Tables 4.2.6.8 and 6.1.1.4'
N N 0.0061 0.0033 'International Tables Vol C Tables 4.2.6.8 and 6.1.1.4'
O O 0.0106 0.0060 'International Tables Vol C Tables 4.2.6.8 and 6.1.1.4'

loop_
_geom_angle_atom_site_label_1
_geom_angle_atom_site_label_2
_geom_angle_atom_site_label_3
_geom_angle
C21 O2 C22 115.93(18)
C17 O4 C20 119.6(2)
C21 N1 C9 124.64(18)
C21 N1 C1 116.99(17)
C9 N1 C1 115.64(17)
N1 C1 C2 110.03(16)
N1 C1 C23 111.26(18)
C2 C1 C23 111.21(19)
C3 C2 C7 119.9(2)
C3 C2 C1 121.87(19)
C7 C2 C1 118.10(18)
C2 C3 C4 119.5(2)
C5 C4 C3 120.6(2)
C6 C5 C4 120.2(2)
C5 C6 C7 120.4(2)
C2 C7 C6 119.4(2)
C2 C7 C8 118.07(18)
C6 C7 C8 122.5(2)
C9 C8 C7 122.46(19)
C8 C9 N1 117.46(18)
C8 C9 C10 120.54(19)
N1 C9 C10 121.71(18)
C11 C10 C9 128.5(2)
C10 C11 C12 122.9(2)
C13 C12 C11 123.6(2)
C12 C13 C14 127.5(2)
C19 C14 C15 117.0(2)
C19 C14 C13 124.7(2)
C15 C14 C13 118.3(2)
C16 C15 C14 121.7(2)
C15 C16 C17 120.1(2)
O4 C17 C16 115.4(2)
O4 C17 C18 124.7(2)
C16 C17 C18 119.9(2)
C19 C18 C17 119.4(2)
C18 C19 C14 121.9(2)
O1 C21 O2 123.4(2)
O1 C21 N1 123.9(2)
O2 C21 N1 112.72(18)
C24 C23 C1 112.8(2)
O3 C24 C25 122.3(3)
O3 C24 C23 118.8(3)
C25 C24 C23 118.9(2)

loop_
_geom_bond_atom_site_label_1
_geom_bond_atom_site_label_2
_geom_bond_distance
O1 C21 1.213(3)
O2 C21 1.327(3)
O2 C22 1.439(3)
O3 C24 1.195(3)
O4 C17 1.365(3)
O4 C20 1.390(3)
N1 C21 1.366(3)
N1 C9 1.431(3)
N1 C1 1.470(3)
C1 C2 1.510(3)
C1 C23 1.530(3)
C2 C3 1.385(3)
C2 C7 1.395(3)
C3 C4 1.392(4)
C4 C5 1.379(4)
C5 C6 1.365(4)
C6 C7 1.397(3)
C7 C8 1.445(3)
C8 C9 1.349(3)
C9 C10 1.452(3)
C10 C11 1.337(3)
C11 C12 1.435(3)
C12 C13 1.337(3)
C13 C14 1.461(3)
C14 C19 1.395(3)
C14 C15 1.396(3)
C15 C16 1.371(3)
C16 C17 1.376(4)
C17 C18 1.388(3)
C18 C19 1.373(3)
C23 C24 1.510(3)
C24 C25 1.461(5)

loop_
_cod_related_entry_id
_cod_related_entry_code
_cod_related_entry_database
1 30651649 ChemSpider
